data_4135252
loop_
_publ_author_name
'Bennett, Steven H.'
'Fawcett, Alexander'
'Denton, Elliott H.'
'Biberger, Tobias'
'Fasano, Valerio'
'Winter, Nils'
'Aggarwal, Varinder K.'

_publ_section_title
;
 Difunctionalization of C-C \s-Bonds Enabled by the Reaction of
 Bicyclo[1.1.0]butyl Boronate Complexes with Electrophiles: Reaction
 Development, Scope, and Stereochemical Origins.
;
_journal_issue 39
_journal_name_full 'Journal of the American Chemical Society'
_journal_page_first 16766
_journal_page_last 16775
_journal_paper_doi 10.1021/jacs.0c07357
_journal_volume 142
_journal_year 2020
_chemical_formula_moiety 'C16 H28 B Br O2'
_chemical_formula_sum 'C16 H28 B Br O2'
_chemical_formula_weight 343.10
_space_group_crystal_system triclinic
_space_group_IT_number 2
_space_group_name_Hall '-P 1'
_space_group_name_H-M_alt 'P -1'
_atom_sites_solution_hydrogens geom
_atom_sites_solution_primary iterative
_audit_creation_date 2017-06-12
_audit_creation_method
;
Olex2 1.2
(compiled 2017.03.28 svn.r3405 for OlexSys, GUI svn.r5337)
;
_cell_angle_alpha 88.4588(14)
_cell_angle_beta 70.3721(13)
_cell_angle_gamma 70.9637(13)
_cell_formula_units_Z 2
_cell_length_a 9.3543(2)
_cell_length_b 9.4109(2)
_cell_length_c 11.0915(3)
_cell_measurement_reflns_used 8884
_cell_measurement_temperature 100
_cell_measurement_theta_max 27.89
_cell_measurement_theta_min 2.46
_cell_volume 865.63(4)
_computing_cell_refinement 'SAINT v8.37A (Bruker, 2015)'
_computing_data_reduction 'SAINT v8.37A (Bruker, 2015)'
_computing_molecular_graphics 'Olex2 (Dolomanov et al., 2009)'
_computing_publication_material 'Olex2 (Dolomanov et al., 2009)'
_computing_structure_refinement 'ShelXL (Sheldrick, 2015)'
_computing_structure_solution
;
Superflip (Palatinus & Chapuis, 2007;Palatinus & van der Lee, 2008;
Palatinus et al., 2012)
;
_diffrn_ambient_temperature 100.02
_diffrn_detector 'Bruker area detector'
_diffrn_detector_type 'CCD area detector'
_diffrn_measured_fraction_theta_full 1.000
_diffrn_measured_fraction_theta_max 1.000
_diffrn_measurement_device 'Bruker Apex II kappa CCD area detector'
_diffrn_measurement_device_type 'Bruker Apex II kappa CCD area detector'
_diffrn_measurement_method '\f and \w scans'
_diffrn_radiation_monochromator graphite
_diffrn_radiation_type MoK\a
_diffrn_radiation_wavelength 0.71073
_diffrn_reflns_av_R_equivalents 0.0225
_diffrn_reflns_av_unetI/netI 0.0210
_diffrn_reflns_Laue_measured_fraction_full 1.000
_diffrn_reflns_Laue_measured_fraction_max 1.000
_diffrn_reflns_limit_h_max 12
_diffrn_reflns_limit_h_min -12
_diffrn_reflns_limit_k_max 12
_diffrn_reflns_limit_k_min -12
_diffrn_reflns_limit_l_max 14
_diffrn_reflns_limit_l_min -13
_diffrn_reflns_number 15138
_diffrn_reflns_point_group_measured_fraction_full 1.000
_diffrn_reflns_point_group_measured_fraction_max 1.000
_diffrn_reflns_theta_full 25.242
_diffrn_reflns_theta_max 27.928
_diffrn_reflns_theta_min 1.958
_diffrn_source 'fine-focus sealed tube'
_diffrn_standards_number 0
_exptl_absorpt_coefficient_mu 2.374
_exptl_absorpt_correction_T_max 0.7456
_exptl_absorpt_correction_T_min 0.5603
_exptl_absorpt_correction_type multi-scan
_exptl_absorpt_process_details
'SADABS-2014/5 (Bruker,2014/5) was used for absorption correction. wR2(int) was 0.0774 before and 0.0385 after correction. The Ratio of minimum to maximum transmission is 0.7515. The \l/2 correction factor is Not present.'
_exptl_crystal_colour 'clear colourless'
_exptl_crystal_colour_lustre clear
_exptl_crystal_colour_primary colourless
_exptl_crystal_density_diffrn 1.316
_exptl_crystal_description plate
_exptl_crystal_F_000 360
_exptl_crystal_size_max 0.327
_exptl_crystal_size_mid 0.197
_exptl_crystal_size_min 0.13
_refine_diff_density_max 0.388
_refine_diff_density_min -0.235
_refine_diff_density_rms 0.047
_refine_ls_extinction_method none
_refine_ls_goodness_of_fit_ref 1.039
_refine_ls_hydrogen_treatment constr
_refine_ls_matrix_type full
_refine_ls_number_parameters 185
_refine_ls_number_reflns 4155
_refine_ls_number_restraints 0
_refine_ls_restrained_S_all 1.039
_refine_ls_R_factor_all 0.0246
_refine_ls_R_factor_gt 0.0216
_refine_ls_shift/su_max 0.002
_refine_ls_shift/su_mean 0.000
_refine_ls_structure_factor_coef Fsqd
_refine_ls_weighting_details 'w=1/[\s^2^(Fo^2^)+(0.0268P)^2^+0.2603P] where P=(Fo^2^+2Fc^2^)/3'
_refine_ls_weighting_scheme calc
_refine_ls_wR_factor_gt 0.0526
_refine_ls_wR_factor_ref 0.0538
_reflns_Friedel_coverage 0.000
_reflns_number_gt 3822
_reflns_number_total 4155
_reflns_threshold_expression 'I > 2\s(I)'
_cod_data_source_file ja0c07357_si_002.cif
_cod_data_source_block br
_cod_depositor_comments 'Adding full bibliography for 4135252--4135257.cif.'
_cod_database_code 4135252
_shelxl_version_number 2013-4
_shelx_space_group_comment
;
The symmetry employed for this shelxl refinement is uniquely defined
by the following loop, which should always be used as a source of
symmetry information in preference to the above space-group names.
They are only intended as comments.
;
_olex2_refinement_description
;
1. Fixed Uiso
 At 1.2 times of:
  All C(H) groups, All C(H,H) groups
 At 1.5 times of:
  All C(H,H,H) groups
2.a Ternary CH refined with riding coordinates:
 C9(H9), C11(H11)
2.b Secondary CH2 refined with riding coordinates:
 C8(H8A,H8B), C10(H10A,H10B), C12(H12A,H12B), C13(H13A,H13B), C14(H14A,H14B),
 C15(H15A,H15B), C16(H16A,H16B)
2.c Idealised Me refined as rotating group:
 C3(H3A,H3B,H3C), C4(H4A,H4B,H4C), C5(H5A,H5B,H5C), C6(H6A,H6B,H6C)
;
_olex2_submission_special_instructions 'No special instructions were received'

loop_
_space_group_symop_operation_xyz
'x, y, z'
'-x, -y, -z'

loop_
_atom_site_label
_atom_site_type_symbol
_atom_site_fract_x
_atom_site_fract_y
_atom_site_fract_z
_atom_site_U_iso_or_equiv
_atom_site_adp_type
_atom_site_occupancy
_atom_site_site_symmetry_order
_atom_site_calc_flag
_atom_site_refinement_flags_posn
_atom_site_refinement_flags_adp
_atom_site_refinement_flags_occupancy
_atom_site_disorder_assembly
_atom_site_disorder_group
B1 B 0.45764(17) 0.17375(16) 0.25542(13) 0.0137(3) Uani 1 1 d . . . . .
Br1 Br 0.03504(2) 0.67561(2) 0.34383(2) 0.02438(5) Uani 1 1 d . . . . .
C1 C 0.36776(16) -0.02441(14) 0.25699(13) 0.0183(3) Uani 1 1 d . . . . .
C2 C 0.53849(15) -0.08104(14) 0.26783(12) 0.0155(2) Uani 1 1 d . . . . .
C3 C 0.3481(2) -0.11638(16) 0.15670(16) 0.0289(3) Uani 1 1 d . . . . .
H3A H 0.2390 -0.0720 0.1538 0.043 Uiso 1 1 calc GR . . . .
H3B H 0.3655 -0.2205 0.1795 0.043 Uiso 1 1 calc GR . . . .
H3C H 0.4270 -0.1159 0.0722 0.043 Uiso 1 1 calc GR . . . .
C4 C 0.23273(18) -0.00427(17) 0.38535(16) 0.0293(3) Uani 1 1 d . . . . .
H4A H 0.2503 0.0517 0.4492 0.044 Uiso 1 1 calc GR . . . .
H4B H 0.2316 -0.1035 0.4138 0.044 Uiso 1 1 calc GR . . . .
H4C H 0.1292 0.0520 0.3758 0.044 Uiso 1 1 calc GR . . . .
C5 C 0.55548(18) -0.18233(15) 0.37458(13) 0.0225(3) Uani 1 1 d . . . . .
H5A H 0.6663 -0.2125 0.3742 0.034 Uiso 1 1 calc GR . . . .
H5B H 0.5302 -0.2725 0.3609 0.034 Uiso 1 1 calc GR . . . .
H5C H 0.4809 -0.1275 0.4576 0.034 Uiso 1 1 calc GR . . . .
C6 C 0.67334(18) -0.15335(17) 0.14169(14) 0.0278(3) Uani 1 1 d . . . . .
H6A H 0.6600 -0.0881 0.0731 0.042 Uiso 1 1 calc GR . . . .
H6B H 0.6692 -0.2520 0.1204 0.042 Uiso 1 1 calc GR . . . .
H6C H 0.7776 -0.1665 0.1504 0.042 Uiso 1 1 calc GR . . . .
C7 C 0.44860(14) 0.34402(13) 0.25619(11) 0.0128(2) Uani 1 1 d . . . . .
C8 C 0.33790(15) 0.43575(14) 0.18114(12) 0.0151(2) Uani 1 1 d . . . . .
H8A H 0.3645 0.5249 0.1447 0.018 Uiso 1 1 calc R . . . .
H8B H 0.3284 0.3731 0.1158 0.018 Uiso 1 1 calc R . . . .
C9 C 0.19639(15) 0.47276(14) 0.30848(12) 0.0160(2) Uani 1 1 d . . . . .
H9 H 0.1424 0.3950 0.3195 0.019 Uiso 1 1 calc R . . . .
C10 C 0.31301(15) 0.43715(14) 0.38263(12) 0.0156(2) Uani 1 1 d . . . . .
H10A H 0.2869 0.3752 0.4550 0.019 Uiso 1 1 calc R . . . .
H10B H 0.3318 0.5267 0.4100 0.019 Uiso 1 1 calc R . . . .
C11 C 0.60937(14) 0.37192(14) 0.22359(12) 0.0138(2) Uani 1 1 d . . . . .
H11 H 0.5850 0.4835 0.2221 0.017 Uiso 1 1 calc R . . . .
C12 C 0.69115(15) 0.32231(15) 0.32391(12) 0.0179(3) Uani 1 1 d . . . . .
H12A H 0.6169 0.3750 0.4090 0.021 Uiso 1 1 calc R . . . .
H12B H 0.7146 0.2124 0.3301 0.021 Uiso 1 1 calc R . . . .
C13 C 0.84832(16) 0.35758(17) 0.28869(13) 0.0227(3) Uani 1 1 d . . . . .
H13A H 0.8234 0.4683 0.2927 0.027 Uiso 1 1 calc R . . . .
H13B H 0.9017 0.3181 0.3520 0.027 Uiso 1 1 calc R . . . .
C14 C 0.96309(17) 0.28714(19) 0.15372(14) 0.0279(3) Uani 1 1 d . . . . .
H14A H 1.0603 0.3171 0.1317 0.034 Uiso 1 1 calc R . . . .
H14B H 0.9976 0.1757 0.1521 0.034 Uiso 1 1 calc R . . . .
C15 C 0.88125(17) 0.33826(19) 0.05450(14) 0.0269(3) Uani 1 1 d . . . . .
H15A H 0.9556 0.2877 -0.0313 0.032 Uiso 1 1 calc R . . . .
H15B H 0.8558 0.4486 0.0503 0.032 Uiso 1 1 calc R . . . .
C16 C 0.72583(15) 0.30019(16) 0.08956(12) 0.0185(3) Uani 1 1 d . . . . .
H16A H 0.6731 0.3371 0.0255 0.022 Uiso 1 1 calc R . . . .
H16B H 0.7525 0.1892 0.0869 0.022 Uiso 1 1 calc R . . . .
O1 O 0.35539(12) 0.12680(10) 0.21527(10) 0.0201(2) Uani 1 1 d . . . . .
O2 O 0.55859(11) 0.06045(10) 0.29801(9) 0.01661(18) Uani 1 1 d . . . . .

loop_
_atom_site_aniso_label
_atom_site_aniso_U_11
_atom_site_aniso_U_22
_atom_site_aniso_U_33
_atom_site_aniso_U_23
_atom_site_aniso_U_13
_atom_site_aniso_U_12
B1 0.0137(6) 0.0146(6) 0.0126(6) -0.0002(5) -0.0037(5) -0.0051(5)
Br1 0.01480(7) 0.01621(7) 0.03703(9) -0.00171(5) -0.00663(6) -0.00080(5)
C1 0.0216(6) 0.0108(6) 0.0257(7) 0.0020(5) -0.0112(5) -0.0067(5)
C2 0.0179(6) 0.0110(5) 0.0164(6) 0.0000(4) -0.0055(5) -0.0036(5)
C3 0.0454(9) 0.0178(7) 0.0367(8) 0.0046(6) -0.0260(7) -0.0156(7)
C4 0.0200(7) 0.0217(7) 0.0406(9) -0.0040(6) -0.0006(6) -0.0097(6)
C5 0.0319(8) 0.0158(6) 0.0221(7) 0.0054(5) -0.0129(6) -0.0077(6)
C6 0.0261(7) 0.0207(7) 0.0237(7) -0.0006(6) 0.0004(6) -0.0005(6)
C7 0.0127(5) 0.0128(5) 0.0135(6) 0.0001(4) -0.0051(4) -0.0044(4)
C8 0.0159(6) 0.0126(6) 0.0183(6) 0.0014(4) -0.0086(5) -0.0040(5)
C9 0.0137(6) 0.0118(5) 0.0226(6) 0.0003(5) -0.0066(5) -0.0039(5)
C10 0.0141(6) 0.0164(6) 0.0155(6) -0.0010(5) -0.0035(5) -0.0055(5)
C11 0.0135(6) 0.0139(6) 0.0153(6) 0.0001(4) -0.0047(5) -0.0063(5)
C12 0.0164(6) 0.0246(7) 0.0156(6) -0.0001(5) -0.0065(5) -0.0096(5)
C13 0.0166(6) 0.0313(7) 0.0234(7) -0.0016(6) -0.0077(5) -0.0110(6)
C14 0.0138(6) 0.0400(9) 0.0276(8) -0.0046(6) -0.0043(6) -0.0084(6)
C15 0.0174(7) 0.0405(9) 0.0191(7) -0.0018(6) 0.0008(5) -0.0116(6)
C16 0.0164(6) 0.0236(7) 0.0150(6) -0.0008(5) -0.0046(5) -0.0067(5)
O1 0.0240(5) 0.0110(4) 0.0334(5) 0.0041(4) -0.0191(4) -0.0070(4)
O2 0.0181(4) 0.0132(4) 0.0223(5) 0.0035(3) -0.0105(4) -0.0065(4)

loop_
_atom_type_symbol
_atom_type_description
_atom_type_scat_dispersion_real
_atom_type_scat_dispersion_imag
_atom_type_scat_source
C C 0.0033 0.0016 'International Tables Vol C Tables 4.2.6.8 and 6.1.1.4'
H H 0.0000 0.0000 'International Tables Vol C Tables 4.2.6.8 and 6.1.1.4'
B B 0.0013 0.0007 'International Tables Vol C Tables 4.2.6.8 and 6.1.1.4'
Br Br -0.2901 2.4595 'International Tables Vol C Tables 4.2.6.8 and 6.1.1.4'
O O 0.0106 0.0060 'International Tables Vol C Tables 4.2.6.8 and 6.1.1.4'

loop_
_geom_angle_atom_site_label_1
_geom_angle_atom_site_label_2
_geom_angle_atom_site_label_3
_geom_angle
_geom_angle_site_symmetry_1
_geom_angle_site_symmetry_3
_geom_angle_publ_flag
O1 B1 C7 121.44(11) . . ?
O2 B1 C7 125.52(11) . . ?
O2 B1 O1 112.99(11) . . ?
C3 C1 C2 114.38(11) . . ?
C4 C1 C2 113.33(11) . . ?
C4 C1 C3 110.91(12) . . ?
O1 C1 C2 102.14(9) . . ?
O1 C1 C3 108.54(11) . . ?
O1 C1 C4 106.80(11) . . ?
C5 C2 C1 115.11(11) . . ?
C5 C2 C6 110.09(11) . . ?
C6 C2 C1 113.74(11) . . ?
O2 C2 C1 102.11(9) . . ?
O2 C2 C5 108.50(10) . . ?
O2 C2 C6 106.50(10) . . ?
C1 C3 H3A 109.5 . . ?
C1 C3 H3B 109.5 . . ?
C1 C3 H3C 109.5 . . ?
H3A C3 H3B 109.5 . . ?
H3A C3 H3C 109.5 . . ?
H3B C3 H3C 109.5 . . ?
C1 C4 H4A 109.5 . . ?
C1 C4 H4B 109.5 . . ?
C1 C4 H4C 109.5 . . ?
H4A C4 H4B 109.5 . . ?
H4A C4 H4C 109.5 . . ?
H4B C4 H4C 109.5 . . ?
C2 C5 H5A 109.5 . . ?
C2 C5 H5B 109.5 . . ?
C2 C5 H5C 109.5 . . ?
H5A C5 H5B 109.5 . . ?
H5A C5 H5C 109.5 . . ?
H5B C5 H5C 109.5 . . ?
C2 C6 H6A 109.5 . . ?
C2 C6 H6B 109.5 . . ?
C2 C6 H6C 109.5 . . ?
H6A C6 H6B 109.5 . . ?
H6A C6 H6C 109.5 . . ?
H6B C6 H6C 109.5 . . ?
B1 C7 C10 110.06(10) . . ?
C8 C7 B1 110.90(10) . . ?
C8 C7 C10 87.01(9) . . ?
C11 C7 B1 116.24(10) . . ?
C11 C7 C8 114.65(10) . . ?
C11 C7 C10 114.41(9) . . ?
C7 C8 H8A 114.0 . . ?
C7 C8 H8B 114.0 . . ?
H8A C8 H8B 111.2 . . ?
C9 C8 C7 87.83(9) . . ?
C9 C8 H8A 114.0 . . ?
C9 C8 H8B 114.0 . . ?
Br1 C9 H9 110.0 . . ?
C8 C9 Br1 118.00(9) . . ?
C8 C9 H9 110.0 . . ?
C10 C9 Br1 116.93(9) . . ?
C10 C9 C8 90.40(9) . . ?
C10 C9 H9 110.0 . . ?
C7 C10 H10A 114.0 . . ?
C7 C10 H10B 114.0 . . ?
C9 C10 C7 87.69(9) . . ?
C9 C10 H10A 114.0 . . ?
C9 C10 H10B 114.0 . . ?
H10A C10 H10B 111.2 . . ?
C7 C11 H11 106.8 . . ?
C7 C11 C12 113.67(10) . . ?
C12 C11 H11 106.8 . . ?
C16 C11 C7 111.88(10) . . ?
C16 C11 H11 106.8 . . ?
C16 C11 C12 110.37(10) . . ?
C11 C12 H12A 109.3 . . ?
C11 C12 H12B 109.3 . . ?
H12A C12 H12B 108.0 . . ?
C13 C12 C11 111.40(11) . . ?
C13 C12 H12A 109.3 . . ?
C13 C12 H12B 109.3 . . ?
C12 C13 H13A 109.4 . . ?
C12 C13 H13B 109.4 . . ?
H13A C13 H13B 108.0 . . ?
C14 C13 C12 111.37(11) . . ?
C14 C13 H13A 109.4 . . ?
C14 C13 H13B 109.4 . . ?
C13 C14 H14A 109.5 . . ?
C13 C14 H14B 109.5 . . ?
H14A C14 H14B 108.1 . . ?
C15 C14 C13 110.80(12) . . ?
C15 C14 H14A 109.5 . . ?
C15 C14 H14B 109.5 . . ?
C14 C15 H15A 109.5 . . ?
C14 C15 H15B 109.5 . . ?
C14 C15 C16 110.74(12) . . ?
H15A C15 H15B 108.1 . . ?
C16 C15 H15A 109.5 . . ?
C16 C15 H15B 109.5 . . ?
C11 C16 C15 111.32(11) . . ?
C11 C16 H16A 109.4 . . ?
C11 C16 H16B 109.4 . . ?
C15 C16 H16A 109.4 . . ?
C15 C16 H16B 109.4 . . ?
H16A C16 H16B 108.0 . . ?
B1 O1 C1 106.92(10) . . ?
B1 O2 C2 107.30(9) . . ?

loop_
_geom_bond_atom_site_label_1
_geom_bond_atom_site_label_2
_geom_bond_distance
_geom_bond_site_symmetry_2
_geom_bond_publ_flag
B1 C7 1.5770(18) . ?
B1 O1 1.3713(16) . ?
B1 O2 1.3666(16) . ?
Br1 C9 1.9595(12) . ?
C1 C2 1.5555(18) . ?
C1 C3 1.5211(18) . ?
C1 C4 1.519(2) . ?
C1 O1 1.4648(15) . ?
C2 C5 1.5174(18) . ?
C2 C6 1.5223(18) . ?
C2 O2 1.4662(14) . ?
C3 H3A 0.9800 . ?
C3 H3B 0.9800 . ?
C3 H3C 0.9800 . ?
C4 H4A 0.9800 . ?
C4 H4B 0.9800 . ?
C4 H4C 0.9800 . ?
C5 H5A 0.9800 . ?
C5 H5B 0.9800 . ?
C5 H5C 0.9800 . ?
C6 H6A 0.9800 . ?
C6 H6B 0.9800 . ?
C6 H6C 0.9800 . ?
C7 C8 1.5709(17) . ?
C7 C10 1.5779(17) . ?
C7 C11 1.5326(16) . ?
C8 H8A 0.9900 . ?
C8 H8B 0.9900 . ?
C8 C9 1.5290(18) . ?
C9 H9 1.0000 . ?
C9 C10 1.5258(17) . ?
C10 H10A 0.9900 . ?
C10 H10B 0.9900 . ?
C11 H11 1.0000 . ?
C11 C12 1.5337(17) . ?
C11 C16 1.5292(17) . ?
C12 H12A 0.9900 . ?
C12 H12B 0.9900 . ?
C12 C13 1.5329(17) . ?
C13 H13A 0.9900 . ?
C13 H13B 0.9900 . ?
C13 C14 1.530(2) . ?
C14 H14A 0.9900 . ?
C14 H14B 0.9900 . ?
C14 C15 1.525(2) . ?
C15 H15A 0.9900 . ?
C15 H15B 0.9900 . ?
C15 C16 1.5316(18) . ?
C16 H16A 0.9900 . ?
C16 H16B 0.9900 . ?

loop_
_geom_torsion_atom_site_label_1
_geom_torsion_atom_site_label_2
_geom_torsion_atom_site_label_3
_geom_torsion_atom_site_label_4
_geom_torsion
_geom_torsion_site_symmetry_1
_geom_torsion_site_symmetry_2
_geom_torsion_site_symmetry_3
_geom_torsion_site_symmetry_4
_geom_torsion_publ_flag
B1 C7 C8 C9 90.77(10) . . . . ?
B1 C7 C10 C9 -91.55(10) . . . . ?
B1 C7 C11 C12 -66.21(14) . . . . ?
B1 C7 C11 C16 59.63(14) . . . . ?
Br1 C9 C10 C7 -142.18(8) . . . . ?
C1 C2 O2 B1 -22.92(12) . . . . ?
C2 C1 O1 B1 -24.69(13) . . . . ?
C3 C1 C2 C5 -97.13(14) . . . . ?
C3 C1 C2 C6 31.24(16) . . . . ?
C3 C1 C2 O2 145.55(11) . . . . ?
C3 C1 O1 B1 -145.85(12) . . . . ?
C4 C1 C2 C5 31.34(15) . . . . ?
C4 C1 C2 C6 159.70(11) . . . . ?
C4 C1 C2 O2 -85.98(12) . . . . ?
C4 C1 O1 B1 94.52(12) . . . . ?
C5 C2 O2 B1 -144.89(11) . . . . ?
C6 C2 O2 B1 96.62(12) . . . . ?
C7 B1 O1 C1 -165.92(11) . . . . ?
C7 B1 O2 C2 -174.44(11) . . . . ?
C7 C8 C9 Br1 141.37(8) . . . . ?
C7 C8 C9 C10 20.26(9) . . . . ?
C7 C11 C12 C13 -178.13(11) . . . . ?
C7 C11 C16 C15 176.01(11) . . . . ?
C8 C7 C10 C9 19.63(9) . . . . ?
C8 C7 C11 C12 162.20(10) . . . . ?
C8 C7 C11 C16 -71.95(13) . . . . ?
C8 C9 C10 C7 -20.16(9) . . . . ?
C10 C7 C8 C9 -19.59(9) . . . . ?
C10 C7 C11 C12 63.86(14) . . . . ?
C10 C7 C11 C16 -170.30(10) . . . . ?
C11 C7 C8 C9 -135.14(10) . . . . ?
C11 C7 C10 C9 135.41(10) . . . . ?
C11 C12 C13 C14 -55.24(16) . . . . ?
C12 C11 C16 C15 -56.36(14) . . . . ?
C12 C13 C14 C15 55.64(17) . . . . ?
C13 C14 C15 C16 -56.45(17) . . . . ?
C14 C15 C16 C11 57.31(16) . . . . ?
C16 C11 C12 C13 55.23(14) . . . . ?
O1 B1 C7 C8 -11.54(16) . . . . ?
O1 B1 C7 C10 83.05(14) . . . . ?
O1 B1 C7 C11 -144.85(12) . . . . ?
O1 B1 O2 C2 8.32(14) . . . . ?
O1 C1 C2 C5 145.84(11) . . . . ?
O1 C1 C2 C6 -85.80(12) . . . . ?
O1 C1 C2 O2 28.52(12) . . . . ?
O2 B1 C7 C8 171.43(12) . . . . ?
O2 B1 C7 C10 -93.98(14) . . . . ?
O2 B1 C7 C11 38.12(17) . . . . ?
O2 B1 O1 C1 11.45(14) . . . . ?
